data_7049338
loop_
_publ_author_name
'Willauer, Aur\'elien R'
'Toniolo, Davide'
'Fadaei-Tirani, Farzaneh'
'Yang, Yan'
'Laurent, Maron'
'Mazzanti, Marinella'

_publ_section_title
;
 Carbon dioxide reduction by dinuclear Yb(ii) and Sm(ii) complexes
 supported by siloxide ligands.
;
_journal_issue 18
_journal_name_full 'Dalton transactions (Cambridge, England : 2003)'
_journal_page_first 6100
_journal_page_last 6110
_journal_paper_doi 10.1039/c9dt00554d
_journal_volume 48
_journal_year 2019
_chemical_formula_moiety 'C98 H216 O36 Si8 Yb4, 1[C6H14]'
_chemical_formula_sum 'C98 H216 O36 Si8 Yb4'
_chemical_formula_weight 2887.57
_space_group_crystal_system triclinic
_space_group_IT_number 2
_space_group_name_Hall '-P 1'
_space_group_name_H-M_alt 'P -1'
_symmetry_space_group_name_Hall '-P 1'
_symmetry_space_group_name_H-M 'P -1'
_atom_sites_solution_hydrogens geom
_atom_sites_solution_primary dual
_atom_sites_solution_secondary difmap
_audit_creation_date 2018-10-02
_audit_creation_method
;
Olex2 1.2
(compiled 2018.05.29 svn.r3508 for OlexSys, GUI svn.r5506)
;
_audit_update_record
;
2019-02-04 deposited with the CCDC.    2019-03-04 downloaded from the CCDC.
;
_cell_angle_alpha 72.6073(17)
_cell_angle_beta 80.2421(15)
_cell_angle_gamma 79.3717(13)
_cell_formula_units_Z 1
_cell_length_a 13.1265(2)
_cell_length_b 15.6137(3)
_cell_length_c 18.8708(4)
_cell_measurement_reflns_used 21837
_cell_measurement_temperature 140.01(10)
_cell_measurement_theta_max 76.3010
_cell_measurement_theta_min 4.1890
_cell_volume 3600.42(12)
_computing_cell_refinement 'CrysAlisPro 1.171.39.46 (Rigaku OD, 2018)'
_computing_data_collection 'CrysAlisPro 1.171.39.46 (Rigaku OD, 2018)'
_computing_data_reduction 'CrysAlisPro 1.171.39.46 (Rigaku OD, 2018)'
_computing_molecular_graphics 'Olex2 (Dolomanov et al., 2009)'
_computing_publication_material 'Olex2 (Dolomanov et al., 2009)'
_computing_structure_refinement 'SHELXL-2018/3 (Sheldrick, 2015)'
_computing_structure_solution 'SHELXT (Sheldrick, 2015)'
_diffrn_ambient_environment N~2~
_diffrn_ambient_temperature 140.01(10)
_diffrn_detector 'CCD plate'
_diffrn_detector_area_resol_mean 10.2665
_diffrn_detector_type Atlas
_diffrn_measured_fraction_theta_full 1.000
_diffrn_measured_fraction_theta_max 0.987
_diffrn_measurement_details
;
List of Runs (angles in degrees, time in seconds):

  # Type    Start    End  Width  t~exp~   \w     \q     \k     \f   Frames
#--------------------------------------------------------------------------
  1  \w   -113.00 -85.00   1.00    1.00    --  -42.88 -99.00 120.00   28
  2  \w   -112.00 -19.00   1.00    1.00    --  -42.88 -57.00 -30.00   93
  3  \w   -124.00 -84.00   1.00    1.00    --  -42.88 -99.00  90.00   40
  4  \w   -117.00 -81.00   1.00    1.00    --  -42.88 -99.00  30.00   36
  5  \w    -70.00  29.00   1.00    1.00    --  -42.88  57.00 120.00   99
  6  \w     25.00  96.00   1.00    1.00    --   42.88-125.00 -60.00   71
  7  \w     24.00  71.00   1.00    1.00    --   42.88-125.00-150.00   47
  8  \w     78.00 138.00   1.00    4.00    --  112.00 -45.00  30.00   60
  9  \w     44.00 119.00   1.00    4.00    --  112.00 -61.00 -60.00   75
 10  \w     64.00  94.00   1.00    4.00    --  112.00 -77.00  90.00   30
 11  \w     53.00  82.00   1.00    4.00    --  112.00 -94.00  30.00   29
 12  \w     45.00  79.00   1.00    4.00    --  112.00 -61.00 150.00   34
 13  \w     90.00 125.00   1.00    4.00    --  112.00  61.00  60.00   35
 14  \w     84.00 111.00   1.00    4.00    --  112.00-111.00  60.00   27
 15  \w     36.00  62.00   1.00    4.00    --  112.00-111.00-150.00   26
 16  \w     38.00 127.00   1.00    4.00    --  112.00 -30.00 150.00   89
 17  \w     95.00 166.00   1.00    4.00    --  112.00  45.00 120.00   71
 18  \w     86.00 113.00   1.00    4.00    --  112.00-111.00 120.00   27
 19  \w     76.00 105.00   1.00    4.00    --  112.00 -94.00-120.00   29
 20  \w     97.00 128.00   1.00    4.00    --  112.00 -61.00-180.00   31
 21  \w     37.00 131.00   1.00    4.00    --  112.00 -30.00 -90.00   94
 22  \w     79.00 113.00   1.00    4.00    --  112.00-111.00   0.00   34
 23  \w     41.00 113.00   1.00    4.00    --  112.00-111.00-180.00   72
 24  \w     36.00 113.00   1.00    4.00    --  112.00-111.00  90.00   77
 25  \w    116.00 167.00   1.00    4.00    --  112.00  45.00 -90.00   51
 26  \w     98.00 139.00   1.00    4.00    --  112.00 -61.00 150.00   41
 27  \w    101.00 126.00   1.00    4.00    --  112.00 -77.00  90.00   25
 28  \w     56.00 113.00   1.00    4.00    --  112.00-111.00-120.00   57
 29  \w     36.00 112.00   1.00    4.00    --  112.00-111.00 -30.00   76
 30  \w    125.00 175.00   1.00    4.00    --  112.00 111.00-150.00   50
 31  \w     38.00 172.00   1.00    4.00    --  112.00   0.00 -90.00  134
;
_diffrn_measurement_device 'four-circle diffractometer'
_diffrn_measurement_device_type 'SuperNova, Dual, Cu at home/near, Atlas'
_diffrn_measurement_method '\w scans'
_diffrn_orient_matrix_type 'CrysAlisPro convention (1999,Acta A55,543-557)'
_diffrn_orient_matrix_UB_11 0.0930348000
_diffrn_orient_matrix_UB_12 -0.0764875000
_diffrn_orient_matrix_UB_13 0.0146951000
_diffrn_orient_matrix_UB_21 0.0090014000
_diffrn_orient_matrix_UB_22 0.0216241000
_diffrn_orient_matrix_UB_23 0.0729951000
_diffrn_orient_matrix_UB_31 -0.0757483000
_diffrn_orient_matrix_UB_32 -0.0677742000
_diffrn_orient_matrix_UB_33 0.0434139000
_diffrn_radiation_monochromator mirror
_diffrn_radiation_probe x-ray
_diffrn_radiation_type CuK\a
_diffrn_radiation_wavelength 1.54184
_diffrn_reflns_av_R_equivalents 0.0185
_diffrn_reflns_av_unetI/netI 0.0214
_diffrn_reflns_Laue_measured_fraction_full 1.000
_diffrn_reflns_Laue_measured_fraction_max 0.987
_diffrn_reflns_limit_h_max 14
_diffrn_reflns_limit_h_min -16
_diffrn_reflns_limit_k_max 15
_diffrn_reflns_limit_k_min -19
_diffrn_reflns_limit_l_max 23
_diffrn_reflns_limit_l_min -23
_diffrn_reflns_number 38077
_diffrn_reflns_point_group_measured_fraction_full 1.000
_diffrn_reflns_point_group_measured_fraction_max 0.987
_diffrn_reflns_theta_full 67.684
_diffrn_reflns_theta_max 76.616
_diffrn_reflns_theta_min 3.452
_diffrn_source 'micro-focus sealed X-ray tube'
_diffrn_source_type 'SuperNova (Cu) X-ray Source'
_exptl_absorpt_coefficient_mu 5.768
_exptl_absorpt_correction_T_max 0.934
_exptl_absorpt_correction_T_min 0.196
_exptl_absorpt_correction_type gaussian
_exptl_absorpt_process_details
;
CrysAlisPro 1.171.39.46 (Rigaku Oxford Diffraction, 2018)
Numerical absorption correction based on Gaussian integration over
 a multifaceted crystal model/Empirical absorption correction using
 spherical harmonics, implemented in SCALE3 ABSPACK scaling algorithm.
;
_exptl_crystal_colour 'clear pale yellow'
_exptl_crystal_density_diffrn 1.332
_exptl_crystal_description prism
_exptl_crystal_F_000 1484
_exptl_crystal_size_max 0.381
_exptl_crystal_size_mid 0.317
_exptl_crystal_size_min 0.276
_refine_diff_density_max 0.596
_refine_diff_density_min -0.796
_refine_diff_density_rms 0.061
_refine_ls_extinction_method none
_refine_ls_goodness_of_fit_ref 1.049
_refine_ls_hydrogen_treatment constr
_refine_ls_matrix_type full
_refine_ls_number_parameters 725
_refine_ls_number_reflns 14966
_refine_ls_number_restraints 48
_refine_ls_restrained_S_all 1.051
_refine_ls_R_factor_all 0.0228
_refine_ls_R_factor_gt 0.0215
_refine_ls_shift/su_max 0.003
_refine_ls_shift/su_mean 0.000
_refine_ls_structure_factor_coef Fsqd
_refine_ls_weighting_details 'w=1/[\s^2^(Fo^2^)+(0.0305P)^2^+1.1235P] where P=(Fo^2^+2Fc^2^)/3'
_refine_ls_weighting_scheme calc
_refine_ls_wR_factor_gt 0.0541
_refine_ls_wR_factor_ref 0.0548
_reflns_Friedel_coverage 0.000
_reflns_number_gt 14260
_reflns_number_total 14966
_reflns_threshold_expression 'I > 2\s(I)'
_cod_data_source_file c9dt00554d2.cif
_cod_data_source_block aw175
_cod_depositor_comments
;
The following automatic conversions were performed:

'_exptl_absorpt_correction_type' value 'Gaussian' changed to
'gaussian' according to
/home/data/users/saulius/crontab/automatic-downloads/rss-feeds/RSC/lib/dictionaries/cif_core.dic
dictionary named 'cif_core.dic' version 2.4.2 from 2011-04-26.

Automatic conversion script
Id: cif_fix_values 4973 2017-02-22 13:04:09Z antanas 

 Adding full bibliography for 7049336--7049339.cif.
;
_cod_original_cell_volume 3600.41(12)
_cod_database_code 7049338
_shelx_shelxl_version_number 2018/3
_chemical_oxdiff_formula 'C104 H230 O36 Si8 Yb4'
_shelx_space_group_comment
;
The symmetry employed for this shelxl refinement is uniquely defined
by the following loop, which should always be used as a source of
symmetry information in preference to the above space-group names.
They are only intended as comments.
;
_reflns_odcompleteness_completeness 99.97
_reflns_odcompleteness_iscentric 1
_reflns_odcompleteness_theta 66.97
_olex2_refinement_description
;
1. Fixed Uiso
 At 1.5 times of:
  All C(H,H,H) groups
2. Restrained distances
 C46A-C45 \\sim C46B-C45 \\sim C47A-C45 \\sim C47B-C45 \\sim C48A-C45 \\sim
C48B-C45
 with sigma of 0.02
 C46A-C47A \\sim C47A-C48A \\sim C48A-C46A \\sim C46B-C47B \\sim C47B-C48B
\\sim C48B-C46B
 with sigma of 0.02
3. Uiso/Uaniso restraints and constraints
C46A \\sim C46B \\sim C47A \\sim C47B \\sim C48A \\sim C48B: within 2A with
sigma of 0.01 and sigma for terminal atoms of 0.02
4. Others
 Sof(C46B)=Sof(H46D)=Sof(H46E)=Sof(H46F)=Sof(C47B)=Sof(H47D)=Sof(H47E)=
 Sof(H47F)=Sof(C48B)=Sof(H48D)=Sof(H48E)=Sof(H48F)=1-FVAR(1)
 Sof(C46A)=Sof(H46A)=Sof(H46B)=Sof(H46C)=Sof(C47A)=Sof(H47A)=Sof(H47B)=
 Sof(H47C)=Sof(C48A)=Sof(H48A)=Sof(H48B)=Sof(H48C)=FVAR(1)
5.a Idealised Me refined as rotating group:
 C2(H2A,H2B,H2C), C3(H3A,H3B,H3C), C4(H4A,H4B,H4C), C6(H6A,H6B,H6C), C7(H7A,
 H7B,H7C), C8(H8A,H8B,H8C), C10(H10A,H10B,H10C), C11(H11A,H11B,H11C), C12(H12A,
 H12B,H12C), C22(H22A,H22B,H22C), C23(H23A,H23B,H23C), C24(H24A,H24B,H24C),
 C26(H26A,H26B,H26C), C27(H27A,H27B,H27C), C28(H28A,H28B,H28C), C30(H30A,H30B,
 H30C), C31(H31A,H31B,H31C), C32(H32A,H32B,H32C), C42(H42A,H42B,H42C), C43(H43A,
 H43B,H43C), C44(H44A,H44B,H44C), C46A(H46A,H46B,H46C), C46B(H46D,H46E,H46F),
 C47A(H47A,H47B,H47C), C47B(H47D,H47E,H47F), C48A(H48A,H48B,H48C), C48B(H48D,
 H48E,H48F), C50(H50A,H50B,H50C), C51(H51A,H51B,H51C), C52(H52A,H52B,H52C),
 C62(H62A,H62B,H62C), C63(H63A,H63B,H63C), C64(H64A,H64B,H64C), C66(H66A,H66B,
 H66C), C67(H67A,H67B,H67C), C68(H68A,H68B,H68C), C70(H70A,H70B,H70C), C71(H71A,
 H71B,H71C), C72(H72A,H72B,H72C)
;
_olex2_submission_special_instructions 'No special instructions were received'
_oxdiff_exptl_absorpt_empirical_details
;
Empirical correction (ABSPACK) includes:
- Absorption correction using spherical harmonics
- Frame scaling
- Detector area scaling
- B-factor correction
;
_oxdiff_exptl_absorpt_empirical_full_max 1.478
_oxdiff_exptl_absorpt_empirical_full_min 0.751

loop_
_space_group_symop_operation_xyz
'x, y, z'
'-x, -y, -z'

loop_
_atom_site_label
_atom_site_type_symbol
_atom_site_fract_x
_atom_site_fract_y
_atom_site_fract_z
_atom_site_U_iso_or_equiv
_atom_site_adp_type
_atom_site_occupancy
_atom_site_site_symmetry_order
_atom_site_calc_flag
_atom_site_refinement_flags_posn
_atom_site_refinement_flags_adp
_atom_site_refinement_flags_occupancy
_atom_site_disorder_assembly
_atom_site_disorder_group
Yb1 Yb 0.57428(2) 0.41931(2) 0.37166(2) 0.02140(3) Uani 1 1 d . . . . .
Yb2 Yb 0.74777(2) 0.27948(2) 0.29083(2) 0.02267(3) Uani 1 1 d . . . . .
Si1 Si 0.45483(4) 0.35430(3) 0.27768(3) 0.02379(9) Uani 1 1 d . . . . .
Si2 Si 0.80314(4) 0.49026(3) 0.25227(3) 0.02426(9) Uani 1 1 d . . . . .
Si3 Si 0.72226(4) 0.21592(3) 0.47780(3) 0.02432(9) Uani 1 1 d . . . . .
Si4 Si 0.86467(4) 0.15923(3) 0.14574(3) 0.02916(10) Uani 1 1 d . . . . .
O1 O 0.56321(10) 0.31635(9) 0.31123(7) 0.0257(2) Uani 1 1 d . . . . .
O1A O 0.59890(10) 0.52619(9) 0.42620(8) 0.0289(3) Uani 1 1 d . . . . .
O2 O 0.43279(10) 0.45310(9) 0.30048(7) 0.0265(2) Uani 1 1 d . . . . .
O2A O 0.55301(10) 0.57669(9) 0.52865(7) 0.0284(3) Uani 1 1 d . . . . .
O3 O 0.36078(10) 0.29513(9) 0.31448(8) 0.0298(3) Uani 1 1 d . . . . .
O4 O 0.45615(11) 0.38160(10) 0.18832(7) 0.0306(3) Uani 1 1 d . . . . .
O21 O 0.69153(10) 0.45901(9) 0.28352(7) 0.0283(3) Uani 1 1 d . . . . .
O22 O 0.85077(11) 0.53214(9) 0.30611(8) 0.0315(3) Uani 1 1 d . . . . .
O23 O 0.80799(11) 0.56140(10) 0.16967(8) 0.0316(3) Uani 1 1 d . . . . .
O24 O 0.87594(10) 0.39123(9) 0.25170(7) 0.0275(3) Uani 1 1 d . . . . .
O41 O 0.68074(11) 0.31293(9) 0.42705(7) 0.0290(3) Uani 1 1 d . . . . .
O42 O 0.78334(10) 0.16490(9) 0.41318(7) 0.0269(2) Uani 1 1 d . . . . .
O43 O 0.79889(11) 0.21696(9) 0.53635(7) 0.0309(3) Uani 1 1 d . . . . .
O44 O 0.63334(11) 0.15462(9) 0.52629(7) 0.0289(3) Uani 1 1 d . . . . .
O61 O 0.79250(11) 0.20244(10) 0.20632(8) 0.0316(3) Uani 1 1 d . . . . .
O62 O 0.89590(12) 0.23224(10) 0.06522(8) 0.0351(3) Uani 1 1 d . . . . .
O63 O 0.81581(13) 0.08288(10) 0.12237(8) 0.0369(3) Uani 1 1 d . . . . .
O64 O 0.97618(11) 0.11436(10) 0.17876(8) 0.0338(3) Uani 1 1 d . . . . .
C1 C 0.35016(17) 0.53109(14) 0.28519(13) 0.0358(4) Uani 1 1 d . . . . .
C1A C 0.54425(13) 0.53023(12) 0.48688(10) 0.0243(3) Uani 1 1 d . . . . .
C2 C 0.38949(18) 0.60489(14) 0.30606(13) 0.0378(4) Uani 1 1 d . . . . .
H2A H 0.456227 0.617630 0.275770 0.057 Uiso 1 1 calc GR . . . .
H2B H 0.399262 0.584551 0.359184 0.057 Uiso 1 1 calc GR . . . .
H2C H 0.338334 0.660080 0.296701 0.057 Uiso 1 1 calc GR . . . .
C3 C 0.25029(17) 0.50453(17) 0.33472(18) 0.0493(6) Uani 1 1 d . . . . .
H3A H 0.262507 0.485834 0.387338 0.074 Uiso 1 1 calc GR . . . .
H3B H 0.229351 0.454127 0.322365 0.074 Uiso 1 1 calc GR . . . .
H3C H 0.194710 0.556538 0.326333 0.074 Uiso 1 1 calc GR . . . .
C4 C 0.3351(3) 0.56090(19) 0.20294(17) 0.0604(8) Uani 1 1 d . . . . .
H4A H 0.305812 0.514242 0.190990 0.091 Uiso 1 1 calc GR . . . .
H4B H 0.402611 0.569713 0.172433 0.091 Uiso 1 1 calc GR . . . .
H4C H 0.287146 0.618014 0.192286 0.091 Uiso 1 1 calc GR . . . .
C5 C 0.33867(16) 0.22427(14) 0.38211(12) 0.0343(4) Uani 1 1 d . . . . .
C6 C 0.3037(3) 0.26513(19) 0.44709(15) 0.0552(6) Uani 1 1 d . . . . .
H6A H 0.244596 0.313266 0.435195 0.083 Uiso 1 1 calc GR . . . .
H6B H 0.361546 0.290579 0.456203 0.083 Uiso 1 1 calc GR . . . .
H6C H 0.282320 0.217991 0.491961 0.083 Uiso 1 1 calc GR . . . .
C7 C 0.2487(3) 0.1859(2) 0.36707(18) 0.0652(9) Uani 1 1 d . . . . .
H7A H 0.270994 0.161121 0.324055 0.098 Uiso 1 1 calc GR . . . .
H7B H 0.189538 0.234273 0.356250 0.098 Uiso 1 1 calc GR . . . .
H7C H 0.227696 0.137735 0.411193 0.098 Uiso 1 1 calc GR . . . .
C8 C 0.4329(2) 0.15261(17) 0.39609(16) 0.0533(6) Uani 1 1 d . . . . .
H8A H 0.489308 0.178690 0.406430 0.080 Uiso 1 1 calc GR . . . .
H8B H 0.456087 0.130419 0.351761 0.080 Uiso 1 1 calc GR . . . .
H8C H 0.414462 0.102148 0.439146 0.080 Uiso 1 1 calc GR . . . .
C9 C 0.43564(17) 0.33355(15) 0.13893(11) 0.0340(4) Uani 1 1 d . . . . .
C10 C 0.31905(19) 0.3292(2) 0.14762(14) 0.0478(6) Uani 1 1 d . . . . .
H10A H 0.280947 0.390867 0.134189 0.072 Uiso 1 1 calc GR . . . .
H10B H 0.295616 0.298342 0.199646 0.072 Uiso 1 1 calc GR . . . .
H10C H 0.305577 0.295669 0.114605 0.072 Uiso 1 1 calc GR . . . .
C11 C 0.4990(2) 0.23939(17) 0.15669(14) 0.0463(5) Uani 1 1 d . . . . .
H11A H 0.472415 0.203722 0.206417 0.069 Uiso 1 1 calc GR . . . .
H11B H 0.572466 0.244535 0.155886 0.069 Uiso 1 1 calc GR . . . .
H11C H 0.492817 0.209244 0.119221 0.069 Uiso 1 1 calc GR . . . .
C12 C 0.4706(2) 0.39042(19) 0.06100(12) 0.0447(5) Uani 1 1 d . . . . .
H12A H 0.543629 0.398645 0.057741 0.067 Uiso 1 1 calc GR . . . .
H12B H 0.426764 0.449752 0.050824 0.067 Uiso 1 1 calc GR . . . .
H12C H 0.463915 0.359599 0.024110 0.067 Uiso 1 1 calc GR . . . .
C21 C 0.84452(17) 0.62278(15) 0.31264(13) 0.0366(4) Uani 1 1 d . . . . .
C22 C 0.8576(3) 0.6103(2) 0.39395(16) 0.0542(6) Uani 1 1 d . . . . .
H22A H 0.923697 0.571436 0.405671 0.081 Uiso 1 1 calc GR . . . .
H22B H 0.799550 0.581797 0.426678 0.081 Uiso 1 1 calc GR . . . .
H22C H 0.857892 0.669462 0.401816 0.081 Uiso 1 1 calc GR . . . .
C23 C 0.73967(19) 0.67860(15) 0.29451(16) 0.0449(5) Uani 1 1 d . . . . .
H23A H 0.683363 0.647069 0.326671 0.067 Uiso 1 1 calc GR . . . .
H23B H 0.732537 0.686693 0.241960 0.067 Uiso 1 1 calc GR . . . .
H23C H 0.735483 0.738031 0.303222 0.067 Uiso 1 1 calc GR . . . .
C24 C 0.9335(2) 0.66670(18) 0.25960(17) 0.0511(6) Uani 1 1 d . . . . .
H24A H 0.925566 0.670215 0.208053 0.077 Uiso 1 1 calc GR . . . .
H24B H 1.000361 0.630222 0.272579 0.077 Uiso 1 1 calc GR . . . .
H24C H 0.931658 0.727914 0.264091 0.077 Uiso 1 1 calc GR . . . .
C25 C 0.74372(18) 0.57731(17) 0.11049(12) 0.0411(5) Uani 1 1 d . . . . .
C26 C 0.6458(3) 0.6393(2) 0.1261(2) 0.0669(8) Uani 1 1 d . . . . .
H26A H 0.664142 0.696871 0.127376 0.100 Uiso 1 1 calc GR . . . .
H26B H 0.608343 0.610828 0.174574 0.100 Uiso 1 1 calc GR . . . .
H26C H 0.601170 0.650627 0.086683 0.100 Uiso 1 1 calc GR . . . .
C27 C 0.8100(3) 0.6215(3) 0.03958(16) 0.0842(13) Uani 1 1 d . . . . .
H27A H 0.874879 0.580611 0.032756 0.126 Uiso 1 1 calc GR . . . .
H27B H 0.826646 0.678447 0.043534 0.126 Uiso 1 1 calc GR . . . .
H27C H 0.771413 0.634012 -0.003379 0.126 Uiso 1 1 calc GR . . . .
C28 C 0.7169(2) 0.4887(2) 0.10540(15) 0.0530(6) Uani 1 1 d . . . . .
H28A H 0.667391 0.464457 0.148784 0.080 Uiso 1 1 calc GR . . . .
H28B H 0.780652 0.444777 0.104731 0.080 Uiso 1 1 calc GR . . . .
H28C H 0.685331 0.499717 0.059411 0.080 Uiso 1 1 calc GR . . . .
C29 C 0.98694(15) 0.37134(14) 0.22475(12) 0.0322(4) Uani 1 1 d . . . . .
C30 C 1.05110(17) 0.42604(18) 0.25064(17) 0.0471(6) Uani 1 1 d . . . . .
H30A H 1.034323 0.416681 0.304793 0.071 Uiso 1 1 calc GR . . . .
H30B H 1.034498 0.490575 0.224968 0.071 Uiso 1 1 calc GR . . . .
H30C H 1.125643 0.405975 0.238781 0.071 Uiso 1 1 calc GR . . . .
C31 C 0.99998(18) 0.39338(17) 0.14006(13) 0.0423(5) Uani 1 1 d . . . . .
H31A H 0.975826 0.457927 0.118844 0.063 Uiso 1 1 calc GR . . . .
H31B H 0.958706 0.356985 0.124953 0.063 Uiso 1 1 calc GR . . . .
H31C H 1.073816 0.379465 0.121677 0.063 Uiso 1 1 calc GR . . . .
C32 C 1.01667(17) 0.27083(15) 0.25942(13) 0.0368(4) Uani 1 1 d . . . . .
H32A H 0.975903 0.236733 0.241401 0.055 Uiso 1 1 calc GR . . . .
H32B H 1.002107 0.257249 0.314009 0.055 Uiso 1 1 calc GR . . . .
H32C H 1.091269 0.253414 0.245292 0.055 Uiso 1 1 calc GR . . . .
C41 C 0.82120(16) 0.06769(13) 0.42461(11) 0.0305(4) Uani 1 1 d . . . . .
C42 C 0.73220(18) 0.02505(15) 0.41304(14) 0.0415(5) Uani 1 1 d . . . . .
H42A H 0.713496 0.053370 0.362262 0.062 Uiso 1 1 calc GR . . . .
H42B H 0.671488 0.034407 0.449465 0.062 Uiso 1 1 calc GR . . . .
H42C H 0.754314 -0.040092 0.419943 0.062 Uiso 1 1 calc GR . . . .
C43 C 0.91541(17) 0.06117(14) 0.36643(12) 0.0357(4) Uani 1 1 d . . . . .
H43A H 0.970923 0.088841 0.376167 0.054 Uiso 1 1 calc GR . . . .
H43B H 0.895520 0.093175 0.316469 0.054 Uiso 1 1 calc GR . . . .
H43C H 0.940584 -0.002701 0.369106 0.054 Uiso 1 1 calc GR . . . .
C44 C 0.85354(18) 0.02513(14) 0.50274(12) 0.0373(4) Uani 1 1 d . . . . .
H44A H 0.792116 0.027885 0.540040 0.056 Uiso 1 1 calc GR . . . .
H44B H 0.905166 0.058399 0.510564 0.056 Uiso 1 1 calc GR . . . .
H44C H 0.884169 -0.038292 0.507907 0.056 Uiso 1 1 calc GR . . . .
C45 C 0.87856(17) 0.27043(15) 0.53395(12) 0.0354(4) Uani 1 1 d D . . . .
C46A C 0.9534(8) 0.2738(8) 0.4609(6) 0.060(2) Uani 0.54(2) 1 d D U P A 1
H46A H 0.978495 0.211971 0.457233 0.090 Uiso 0.54(2) 1 calc GR . P A 1
H46B H 1.012941 0.303410 0.461164 0.090 Uiso 0.54(2) 1 calc GR . P A 1
H46C H 0.916262 0.308195 0.417935 0.090 Uiso 0.54(2) 1 calc GR . P A 1
C46B C 0.9760(8) 0.2421(11) 0.4897(8) 0.063(3) Uani 0.46(2) 1 d D U P A 2
H46D H 0.993810 0.176016 0.506254 0.095 Uiso 0.46(2) 1 calc GR . P A 2
H46E H 1.032695 0.270556 0.496816 0.095 Uiso 0.46(2) 1 calc GR . P A 2
H46F H 0.966234 0.260986 0.436584 0.095 Uiso 0.46(2) 1 calc GR . P A 2
C47A C 0.9350(13) 0.2234(8) 0.6002(7) 0.082(4) Uani 0.54(2) 1 d D U P A 1
H47A H 0.885223 0.216263 0.645877 0.124 Uiso 0.54(2) 1 calc GR . P A 1
H47B H 0.987529 0.259493 0.602462 0.124 Uiso 0.54(2) 1 calc GR . P A 1
H47C H 0.969562 0.163605 0.596003 0.124 Uiso 0.54(2) 1 calc GR . P A 1
C47B C 0.8946(9) 0.2467(8) 0.6174(4) 0.052(2) Uani 0.46(2) 1 d D U P A 2
H47D H 0.827644 0.259731 0.646981 0.078 Uiso 0.46(2) 1 calc GR . P A 2
H47E H 0.944461 0.283072 0.623055 0.078 Uiso 0.46(2) 1 calc GR . P A 2
H47F H 0.921749 0.182129 0.635074 0.078 Uiso 0.46(2) 1 calc GR . P A 2
C48A C 0.8294(11) 0.3656(6) 0.5318(8) 0.057(3) Uani 0.54(2) 1 d D U P A 1
H48A H 0.802404 0.395013 0.483708 0.086 Uiso 0.54(2) 1 calc GR . P A 1
H48B H 0.881831 0.399432 0.537755 0.086 Uiso 0.54(2) 1 calc GR . P A 1
H48C H 0.771984 0.364573 0.572519 0.086 Uiso 0.54(2) 1 calc GR . P A 1
C48B C 0.8397(15) 0.3703(7) 0.5083(9) 0.061(4) Uani 0.46(2) 1 d D U P A 2
H48D H 0.830974 0.387427 0.455112 0.092 Uiso 0.46(2) 1 calc GR . P A 2
H48E H 0.890319 0.404702 0.515905 0.092 Uiso 0.46(2) 1 calc GR . P A 2
H48F H 0.772381 0.383856 0.537323 0.092 Uiso 0.46(2) 1 calc GR . P A 2
C49 C 0.57777(16) 0.14629(14) 0.60049(11) 0.0319(4) Uani 1 1 d . . . . .
C50 C 0.6458(2) 0.0828(2) 0.65781(13) 0.0502(6) Uani 1 1 d . . . . .
H50A H 0.709373 0.108596 0.655224 0.075 Uiso 1 1 calc GR . . . .
H50B H 0.664614 0.023761 0.647147 0.075 Uiso 1 1 calc GR . . . .
H50C H 0.607205 0.074981 0.708033 0.075 Uiso 1 1 calc GR . . . .
C51 C 0.5475(2) 0.23888(16) 0.61412(14) 0.0479(6) Uani 1 1 d . . . . .
H51A H 0.502979 0.277842 0.576764 0.072 Uiso 1 1 calc GR . . . .
H51B H 0.610582 0.266000 0.610128 0.072 Uiso 1 1 calc GR . . . .
H51C H 0.509235 0.232749 0.664310 0.072 Uiso 1 1 calc GR . . . .
C52 C 0.4798(2) 0.10603(19) 0.60198(14) 0.0468(5) Uani 1 1 d . . . . .
H52A H 0.499825 0.047859 0.589960 0.070 Uiso 1 1 calc GR . . . .
H52B H 0.436570 0.147789 0.564999 0.070 Uiso 1 1 calc GR . . . .
H52C H 0.440163 0.096570 0.651933 0.070 Uiso 1 1 calc GR . . . .
C61 C 0.85113(18) 0.26523(15) -0.00363(12) 0.0367(4) Uani 1 1 d . . . . .
C62 C 0.8928(2) 0.35423(18) -0.04464(13) 0.0477(5) Uani 1 1 d . . . . .
H62A H 0.969261 0.343250 -0.052461 0.072 Uiso 1 1 calc GR . . . .
H62B H 0.869995 0.397423 -0.014666 0.072 Uiso 1 1 calc GR . . . .
H62C H 0.865874 0.379251 -0.093150 0.072 Uiso 1 1 calc GR . . . .
C63 C 0.7330(2) 0.2831(2) 0.01177(15) 0.0526(6) Uani 1 1 d . . . . .
H63A H 0.713250 0.322375 0.045237 0.079 Uiso 1 1 calc GR . . . .
H63B H 0.705851 0.225450 0.035456 0.079 Uiso 1 1 calc GR . . . .
H63C H 0.703740 0.312890 -0.035435 0.079 Uiso 1 1 calc GR . . . .
C64 C 0.8864(3) 0.1977(2) -0.04939(15) 0.0570(7) Uani 1 1 d . . . . .
H64A H 0.864057 0.139210 -0.021000 0.085 Uiso 1 1 calc GR . . . .
H64B H 0.962702 0.190129 -0.060354 0.085 Uiso 1 1 calc GR . . . .
H64C H 0.855271 0.220160 -0.096376 0.085 Uiso 1 1 calc GR . . . .
C65 C 0.77009(19) 0.00361(15) 0.16450(13) 0.0390(5) Uani 1 1 d . . . . .
C66 C 0.6552(2) 0.03228(19) 0.18753(17) 0.0553(6) Uani 1 1 d . . . . .
H66A H 0.620263 0.062367 0.142727 0.083 Uiso 1 1 calc GR . . . .
H66B H 0.648497 0.074293 0.218160 0.083 Uiso 1 1 calc GR . . . .
H66C H 0.622771 -0.021338 0.216549 0.083 Uiso 1 1 calc GR . . . .
C67 C 0.7830(3) -0.05587(19) 0.11155(17) 0.0589(7) Uani 1 1 d . . . . .
H67A H 0.857529 -0.072384 0.096400 0.088 Uiso 1 1 calc GR . . . .
H67B H 0.748464 -0.022429 0.067158 0.088 Uiso 1 1 calc GR . . . .
H67C H 0.751475 -0.110978 0.137082 0.088 Uiso 1 1 calc GR . . . .
C68 C 0.8244(2) -0.04742(16) 0.23324(15) 0.0480(5) Uani 1 1 d . . . . .
H68A H 0.819237 -0.007720 0.265673 0.072 Uiso 1 1 calc GR . . . .
H68B H 0.898122 -0.066452 0.217698 0.072 Uiso 1 1 calc GR . . . .
H68C H 0.790884 -0.100966 0.260668 0.072 Uiso 1 1 calc GR . . . .
C69 C 1.07708(17) 0.08021(16) 0.14663(13) 0.0390(4) Uani 1 1 d . . . . .
C70 C 1.0688(2) 0.0207(2) 0.09755(17) 0.0548(7) Uani 1 1 d . . . . .
H70A H 1.029410 0.056378 0.056114 0.082 Uiso 1 1 calc GR . . . .
H70B H 1.032792 -0.030537 0.127434 0.082 Uiso 1 1 calc GR . . . .
H70C H 1.139035 -0.002202 0.077519 0.082 Uiso 1 1 calc GR . . . .
C71 C 1.1347(2) 0.0254(2) 0.21287(17) 0.0613(8) Uani 1 1 d . . . . .
H71A H 1.099633 -0.027128 0.240658 0.092 Uiso 1 1 calc GR . . . .
H71B H 1.134828 0.063435 0.245824 0.092 Uiso 1 1 calc GR . . . .
H71C H 1.206802 0.004632 0.194844 0.092 Uiso 1 1 calc GR . . . .
C72 C 1.1337(2) 0.15938(18) 0.10014(17) 0.0516(6) Uani 1 1 d . . . . .
H72A H 1.140863 0.196840 0.131956 0.077 Uiso 1 1 calc GR . . . .
H72B H 1.093640 0.196111 0.059357 0.077 Uiso 1 1 calc GR . . . .
H72C H 1.203183 0.136127 0.079200 0.077 Uiso 1 1 calc GR . . . .

loop_
_atom_site_aniso_label
_atom_site_aniso_U_11
_atom_site_aniso_U_22
_atom_site_aniso_U_33
_atom_site_aniso_U_23
_atom_site_aniso_U_13
_atom_site_aniso_U_12
Yb1 0.02139(5) 0.02240(5) 0.02089(5) -0.00706(3) -0.00185(3) -0.00320(3)
Yb2 0.02221(5) 0.02316(5) 0.02247(5) -0.00649(3) -0.00171(3) -0.00346(3)
Si1 0.0232(2) 0.0248(2) 0.0246(2) -0.00714(17) -0.00408(17) -0.00500(17)
Si2 0.0247(2) 0.0264(2) 0.0225(2) -0.00642(17) -0.00152(17) -0.00754(17)
Si3 0.0257(2) 0.0242(2) 0.0224(2) -0.00509(17) -0.00432(17) -0.00280(17)
Si4 0.0344(3) 0.0273(2) 0.0264(2) -0.01029(18) 0.00037(19) -0.00482(19)
O1 0.0244(6) 0.0255(6) 0.0290(6) -0.0093(5) -0.0046(5) -0.0038(5)
O1A 0.0296(6) 0.0314(6) 0.0279(6) -0.0124(5) 0.0058(5) -0.0112(5)
O2 0.0248(6) 0.0260(6) 0.0299(6) -0.0087(5) -0.0078(5) -0.0011(5)
O2A 0.0286(6) 0.0318(7) 0.0283(6) -0.0139(5) 0.0037(5) -0.0105(5)
O3 0.0279(6) 0.0304(7) 0.0302(7) -0.0032(5) -0.0051(5) -0.0087(5)
O4 0.0337(7) 0.0344(7) 0.0263(6) -0.0086(5) -0.0047(5) -0.0099(5)
O21 0.0265(6) 0.0343(7) 0.0233(6) -0.0066(5) 0.0012(5) -0.0087(5)
O22 0.0360(7) 0.0302(7) 0.0329(7) -0.0120(5) -0.0080(5) -0.0070(5)
O23 0.0317(7) 0.0353(7) 0.0262(6) -0.0017(5) -0.0037(5) -0.0120(5)
O24 0.0241(6) 0.0298(6) 0.0297(6) -0.0099(5) 0.0005(5) -0.0069(5)
O41 0.0319(7) 0.0263(6) 0.0273(6) -0.0044(5) -0.0081(5) -0.0015(5)
O42 0.0298(6) 0.0242(6) 0.0251(6) -0.0059(5) -0.0023(5) -0.0022(5)
O43 0.0334(7) 0.0327(7) 0.0268(6) -0.0048(5) -0.0078(5) -0.0074(5)
O44 0.0315(6) 0.0298(6) 0.0253(6) -0.0075(5) -0.0008(5) -0.0063(5)
O61 0.0336(7) 0.0329(7) 0.0304(7) -0.0154(5) 0.0007(5) -0.0031(5)
O62 0.0410(8) 0.0360(7) 0.0284(7) -0.0077(6) -0.0028(6) -0.0092(6)
O63 0.0494(9) 0.0333(7) 0.0306(7) -0.0116(6) 0.0008(6) -0.0128(6)
O64 0.0348(7) 0.0336(7) 0.0311(7) -0.0115(5) 0.0012(6) -0.0009(6)
C1 0.0365(10) 0.0290(9) 0.0449(11) -0.0134(8) -0.0174(9) 0.0048(8)
C1A 0.0244(8) 0.0240(8) 0.0245(8) -0.0076(6) -0.0013(6) -0.0038(7)
C2 0.0398(11) 0.0284(9) 0.0476(12) -0.0132(8) -0.0108(9) -0.0010(8)
C3 0.0265(10) 0.0434(12) 0.0845(19) -0.0291(12) -0.0098(11) 0.0005(9)
C4 0.084(2) 0.0435(13) 0.0561(16) -0.0177(11) -0.0418(15) 0.0212(13)
C5 0.0345(10) 0.0328(10) 0.0335(10) -0.0013(8) -0.0036(8) -0.0129(8)
C6 0.0721(18) 0.0481(14) 0.0377(12) -0.0048(10) 0.0030(12) -0.0097(12)
C7 0.0674(18) 0.0646(18) 0.0636(17) 0.0088(14) -0.0190(14) -0.0437(15)
C8 0.0533(14) 0.0381(12) 0.0513(14) 0.0064(10) -0.0024(11) 0.0018(10)
C9 0.0356(10) 0.0435(11) 0.0277(9) -0.0147(8) -0.0054(7) -0.0084(8)
C10 0.0412(12) 0.0690(16) 0.0407(12) -0.0176(11) -0.0116(9) -0.0167(11)
C11 0.0546(14) 0.0421(12) 0.0447(12) -0.0192(10) -0.0048(10) -0.0019(10)
C12 0.0450(12) 0.0613(15) 0.0278(10) -0.0105(9) -0.0055(9) -0.0096(11)
C21 0.0393(11) 0.0336(10) 0.0433(11) -0.0177(8) -0.0004(9) -0.0130(8)
C22 0.0717(18) 0.0553(15) 0.0496(14) -0.0289(12) -0.0076(12) -0.0200(13)
C23 0.0450(12) 0.0303(10) 0.0598(14) -0.0164(10) 0.0018(10) -0.0074(9)
C24 0.0473(13) 0.0453(13) 0.0662(16) -0.0227(12) 0.0087(12) -0.0224(11)
C25 0.0373(11) 0.0544(13) 0.0279(10) 0.0004(9) -0.0082(8) -0.0130(10)
C26 0.0622(18) 0.073(2) 0.0675(19) -0.0216(15) -0.0362(15) 0.0153(15)
C27 0.073(2) 0.134(3) 0.0320(13) 0.0212(17) -0.0148(13) -0.049(2)
C28 0.0514(14) 0.0721(18) 0.0451(13) -0.0236(12) -0.0173(11) -0.0099(12)
C29 0.0239(9) 0.0380(10) 0.0363(10) -0.0140(8) 0.0014(7) -0.0072(7)
C30 0.0259(10) 0.0544(14) 0.0720(16) -0.0347(12) 0.0013(10) -0.0112(9)
C31 0.0361(11) 0.0472(12) 0.0378(11) -0.0108(9) 0.0070(9) -0.0039(9)
C32 0.0316(10) 0.0397(11) 0.0404(11) -0.0148(9) -0.0056(8) -0.0007(8)
C41 0.0332(9) 0.0231(8) 0.0326(9) -0.0065(7) -0.0015(7) -0.0021(7)
C42 0.0408(11) 0.0336(10) 0.0533(13) -0.0161(9) -0.0024(10) -0.0095(9)
C43 0.0373(10) 0.0307(9) 0.0345(10) -0.0083(8) 0.0015(8) 0.0004(8)
C44 0.0408(11) 0.0285(9) 0.0327(10) -0.0013(7) -0.0007(8) 0.0047(8)
C45 0.0340(10) 0.0398(11) 0.0363(10) -0.0110(8) -0.0084(8) -0.0102(8)
C46A 0.044(4) 0.083(6) 0.064(5) -0.038(4) 0.016(3) -0.028(3)
C46B 0.040(4) 0.096(8) 0.071(6) -0.050(6) 0.016(4) -0.028(4)
C47A 0.094(8) 0.079(6) 0.081(6) 0.014(5) -0.063(6) -0.041(5)
C47B 0.050(5) 0.071(5) 0.043(3) -0.016(3) -0.020(3) -0.016(4)
C48A 0.055(4) 0.049(4) 0.080(7) -0.037(4) 0.007(5) -0.018(3)
C48B 0.071(8) 0.042(4) 0.076(8) -0.008(4) -0.036(7) -0.013(4)
C49 0.0361(10) 0.0318(9) 0.0249(9) -0.0052(7) 0.0001(7) -0.0054(8)
C50 0.0470(13) 0.0599(15) 0.0304(11) 0.0027(10) -0.0042(9) -0.0004(11)
C51 0.0619(15) 0.0383(12) 0.0404(12) -0.0153(9) 0.0136(11) -0.0100(10)
C52 0.0448(12) 0.0572(14) 0.0371(11) -0.0093(10) 0.0064(9) -0.0207(11)
C61 0.0403(11) 0.0415(11) 0.0279(9) -0.0088(8) -0.0032(8) -0.0069(9)
C62 0.0567(14) 0.0481(13) 0.0331(11) -0.0010(9) -0.0043(10) -0.0127(11)
C63 0.0404(12) 0.0646(16) 0.0454(13) -0.0037(11) -0.0064(10) -0.0072(11)
C64 0.081(2) 0.0581(16) 0.0344(12) -0.0195(11) -0.0015(12) -0.0099(14)
C65 0.0512(13) 0.0317(10) 0.0364(10) -0.0124(8) 0.0011(9) -0.0122(9)
C66 0.0486(14) 0.0491(14) 0.0596(16) -0.0054(12) 0.0051(12) -0.0122(11)
C67 0.086(2) 0.0471(14) 0.0540(15) -0.0251(12) 0.0021(14) -0.0259(14)
C68 0.0623(15) 0.0350(11) 0.0452(13) -0.0057(9) -0.0061(11) -0.0125(10)
C69 0.0353(10) 0.0382(11) 0.0398(11) -0.0126(9) 0.0021(8) 0.0007(8)
C70 0.0492(14) 0.0563(15) 0.0638(17) -0.0366(13) 0.0112(12) -0.0033(11)
C71 0.0487(14) 0.0685(18) 0.0506(15) -0.0088(13) -0.0036(12) 0.0167(13)
C72 0.0410(12) 0.0484(14) 0.0607(16) -0.0179(12) 0.0121(11) -0.0064(10)

loop_
_atom_type_symbol
_atom_type_description
_atom_type_scat_dispersion_real
_atom_type_scat_dispersion_imag
_atom_type_scat_source
C C 0.0181 0.0091 'International Tables Vol C Tables 4.2.6.8 and 6.1.1.4'
H H 0.0000 0.0000 'International Tables Vol C Tables 4.2.6.8 and 6.1.1.4'
O O 0.0492 0.0322 'International Tables Vol C Tables 4.2.6.8 and 6.1.1.4'
Si Si 0.2541 0.3302 'International Tables Vol C Tables 4.2.6.8 and 6.1.1.4'
Yb Yb -7.2108 4.4329 'International Tables Vol C Tables 4.2.6.8 and 6.1.1.4'

loop_
_exptl_crystal_face_index_h
_exptl_crystal_face_index_k
_exptl_crystal_face_index_l
_exptl_crystal_face_perp_dist
4 -1 10 0.1821
-5 -7 3 0.1676
-7 -6 0 0.1592
-6 -1 -10 0.1296
-3 1 -10 0.1250
0 4 -9 0.1368
6 7 -2 0.1902
7 2 9 0.1693
-4 5 9 0.1451
-6 1 8 0.1611
-6 -5 4 0.1710
-4 -10 -3 0.1509
0 -9 -7 0.1286
3 -7 -9 0.1338
6 2 -7 0.1783
-1 9 8 0.1434
3 -9 -1 0.1587
6 -6 -2 0.1586
8 -2 -3 0.1764
0 9 -1 0.1542
-3 8 1 0.1349
-5 7 2 0.1377
-8 2 3 0.1747
-3 5 -7 0.1298
-6 3 -7 0.1394
-8 -1 -5 0.1686
8 0 5 0.1717
5 -4 7 0.1762
4 8 9 0.1613
1 5 12 0.1612
-3 0 11 0.1682
-4 -7 -10 0.1358
-1 -4 -12 0.1328
2 0 -11 0.1482

loop_
_geom_angle_atom_site_label_1
_geom_angle_atom_site_label_2
_geom_angle_atom_site_label_3
_geom_angle
_geom_angle_site_symmetry_1
_geom_angle_site_symmetry_3
Yb2 Yb1 Si2 57.548(8) . .
Si1 Yb1 Yb2 73.504(10) . .
Si1 Yb1 Si2 105.652(12) . .
Si1 Yb1 C1A 142.41(3) . .
Si1 Yb1 C1A 118.60(3) . 2_666
O1 Yb1 Yb2 45.06(3) . .
O1 Yb1 Si1 30.85(3) . .
O1 Yb1 Si2 92.75(3) . .
O1 Yb1 O1A 174.98(4) . .
O1 Yb1 O2 64.04(4) . .
O1 Yb1 O2A 114.41(5) . 2_666
O1 Yb1 C1A 135.01(4) . 2_666
O1 Yb1 C1A 163.89(4) . .
O1A Yb1 Yb2 130.64(3) . .
O1A Yb1 Si1 151.40(4) . .
O1A Yb1 Si2 82.24(3) . .
O1A Yb1 O2 117.94(5) . .
O1A Yb1 O2A 70.59(4) . 2_666
O1A Yb1 C1A 49.94(4) . 2_666
O1A Yb1 C1A 20.95(4) . .
O2 Yb1 Yb2 102.86(3) . .
O2 Yb1 Si1 33.46(3) . .
O2 Yb1 Si2 109.57(3) . .
O2 Yb1 C1A 98.51(5) . 2_666
O2 Yb1 C1A 112.93(5) . .
O2A Yb1 Yb2 143.50(3) 2_666 .
O2A Yb1 Si1 98.93(3) 2_666 .
O2A Yb1 Si2 152.82(3) 2_666 .
O2A Yb1 O2 84.89(5) 2_666 .
O2A Yb1 C1A 49.91(4) 2_666 .
O2A Yb1 C1A 20.93(5) 2_666 2_666
O21 Yb1 Yb2 54.39(4) . .
O21 Yb1 Si1 93.65(4) . .
O21 Yb1 Si2 12.31(4) . .
O21 Yb1 O1 83.53(5) . .
O21 Yb1 O1A 91.56(5) . .
O21 Yb1 O2 98.10(5) . .
O21 Yb1 O2A 160.86(5) . 2_666
O21 Yb1 O41 90.40(5) . .
O21 Yb1 C1A 141.40(5) . 2_666
O21 Yb1 C1A 112.51(5) . .
O41 Yb1 Yb2 54.68(4) . .
O41 Yb1 Si1 110.89(4) . .
O41 Yb1 Si2 83.63(4) . .
O41 Yb1 O1 81.87(5) . .
O41 Yb1 O1A 97.16(5) . .
O41 Yb1 O2 143.43(5) . .
O41 Yb1 O2A 98.44(5) . 2_666
O41 Yb1 C1A 96.01(5) . .
O41 Yb1 C1A 96.50(5) . 2_666
C1A Yb1 Yb2 150.66(3) 2_666 .
C1A Yb1 Yb2 143.72(3) . .
C1A Yb1 Si2 131.97(3) 2_666 .
C1A Yb1 Si2 102.92(3) . .
C1A Yb1 C1A 29.09(6) 2_666 .
Si2 Yb2 Yb1 64.505(9) . .
Si2 Yb2 Si3 101.626(12) . .
Si3 Yb2 Yb1 65.443(9) . .
O1 Yb2 Yb1 42.48(3) . .
O1 Yb2 Si2 96.80(3) . .
O1 Yb2 Si3 82.56(3) . .
O1 Yb2 O21 69.01(4) . .
O1 Yb2 O24 125.52(4) . .
O1 Yb2 O41 67.60(4) . .
O1 Yb2 O42 101.07(4) . .
O21 Yb2 Yb1 38.56(3) . .
O21 Yb2 Si2 28.16(3) . .
O21 Yb2 Si3 93.11(3) . .
O21 Yb2 O41 65.85(4) . .
O24 Yb2 Yb1 91.15(3) . .
O24 Yb2 Si2 28.82(3) . .
O24 Yb2 Si3 105.25(3) . .
O24 Yb2 O21 56.92(4) . .
O24 Yb2 O41 94.32(4) . .
O24 Yb2 O42 110.81(4) . .
O41 Yb2 Yb1 38.64(3) . .
O41 Yb2 Si2 80.04(3) . .
O41 Yb2 Si3 28.05(3) . .
O42 Yb2 Yb1 93.99(3) . .
O42 Yb2 Si2 120.73(3) . .
O42 Yb2 Si3 28.90(3) . .
O42 Yb2 O21 120.44(4) . .
O42 Yb2 O41 56.90(4) . .
O61 Yb2 Yb1 150.64(4) . .
O61 Yb2 Si2 120.48(4) . .
O61 Yb2 Si3 132.66(4) . .
O61 Yb2 O1 110.56(5) . .
O61 Yb2 O21 134.23(5) . .
O61 Yb2 O24 102.59(5) . .
O61 Yb2 O41 159.06(5) . .
O61 Yb2 O42 104.83(5) . .
O1 Si1 Yb1 46.79(5) . .
O1 Si1 O2 97.02(7) . .
O1 Si1 O3 116.26(7) . .
O1 Si1 O4 118.14(7) . .
O2 Si1 Yb1 50.71(4) . .
O3 Si1 Yb1 122.08(5) . .
O3 Si1 O2 111.44(7) . .
O4 Si1 Yb1 129.83(5) . .
O4 Si1 O2 105.61(7) . .
O4 Si1 O3 107.41(7) . .
Yb2 Si2 Yb1 57.948(8) . .
O21 Si2 Yb2 54.12(5) . .
O21 Si2 O22 115.11(8) . .
O21 Si2 O23 113.89(7) . .
O21 Si2 O24 100.74(7) . .
O22 Si2 Yb1 99.75(6) . .
O22 Si2 Yb2 126.85(6) . .
O22 Si2 O23 107.86(8) . .
O22 Si2 O24 107.22(7) . .
O23 Si2 Yb1 126.95(5) . .
O23 Si2 Yb2 124.28(6) . .
O23 Si2 O24 111.74(8) . .
O24 Si2 Yb1 101.53(5) . .
O24 Si2 Yb2 46.74(4) . .
O41 Si3 Yb2 54.43(5) . .
O41 Si3 O42 101.20(7) . .
O41 Si3 O43 114.66(8) . .
O41 Si3 O44 115.93(8) . .
O42 Si3 Yb2 46.89(5) . .
O43 Si3 Yb2 131.48(5) . .
O43 Si3 O42 112.32(7) . .
O43 Si3 O44 106.17(7) . .
O44 Si3 Yb2 121.16(5) . .
O44 Si3 O42 106.35(7) . .
O61 Si4 O62 114.89(8) . .
O61 Si4 O63 115.39(8) . .
O61 Si4 O64 107.26(8) . .
O62 Si4 O63 103.90(8) . .
O64 Si4 O62 104.91(8) . .
O64 Si4 O63 109.98(8) . .
Yb1 O1 Yb2 92.47(4) . .
Si1 O1 Yb1 102.36(6) . .
Si1 O1 Yb2 149.10(8) . .
C1A O1A Yb1 118.16(11) . .
Si1 O2 Yb1 95.82(6) . .
C1 O2 Yb1 132.10(11) . .
C1 O2 Si1 131.99(12) . .
C1A O2A Yb1 117.96(11) . 2_666
C5 O3 Si1 136.26(13) . .
C9 O4 Si1 132.13(13) . .
Yb1 O21 Yb2 87.05(4) . .
Si2 O21 Yb1 151.39(8) . .
Si2 O21 Yb2 97.72(6) . .
C21 O22 Si2 133.47(14) . .
C25 O23 Si2 130.30(13) . .
Si2 O24 Yb2 104.44(6) . .
C29 O24 Yb2 125.35(11) . .
C29 O24 Si2 129.68(12) . .
Yb1 O41 Yb2 86.67(4) . .
Si3 O41 Yb1 158.48(9) . .
Si3 O41 Yb2 97.53(6) . .
Si3 O42 Yb2 104.20(6) . .
C41 O42 Yb2 126.47(11) . .
C41 O42 Si3 127.05(12) . .
C45 O43 Si3 134.51(13) . .
C49 O44 Si3 132.50(12) . .
Si4 O61 Yb2 158.55(9) . .
C61 O62 Si4 133.55(14) . .
C65 O63 Si4 133.57(14) . .
C69 O64 Si4 133.92(14) . .
O2 C1 C2 104.58(16) . .
O2 C1 C3 108.38(18) . .
O2 C1 C4 110.56(19) . .
C2 C1 C3 111.21(19) . .
C4 C1 C2 110.4(2) . .
C4 C1 C3 111.5(2) . .
Yb1 C1A Yb1 150.91(6) 2_666 .
O1A C1A Yb1 167.57(12) . 2_666
O1A C1A C1A 115.90(19) . 2_666
O2A C1A Yb1 167.28(12) . .
O2A C1A O1A 127.71(16) . .
O2A C1A C1A 116.38(19) . 2_666
C1A C1A Yb1 75.31(13) 2_666 .
C1A C1A Yb1 75.60(13) 2_666 2_666
C1 C2 H2A 109.5 . .
C1 C2 H2B 109.5 . .
C1 C2 H2C 109.5 . .
H2A C2 H2B 109.5 . .
H2A C2 H2C 109.5 . .
H2B C2 H2C 109.5 . .
C1 C3 H3A 109.5 . .
C1 C3 H3B 109.5 . .
C1 C3 H3C 109.5 . .
H3A C3 H3B 109.5 . .
H3A C3 H3C 109.5 . .
H3B C3 H3C 109.5 . .
C1 C4 H4A 109.5 . .
C1 C4 H4B 109.5 . .
C1 C4 H4C 109.5 . .
H4A C4 H4B 109.5 . .
H4A C4 H4C 109.5 . .
H4B C4 H4C 109.5 . .
O3 C5 C6 109.52(18) . .
O3 C5 C7 104.23(18) . .
O3 C5 C8 110.52(18) . .
C6 C5 C7 109.6(2) . .
C8 C5 C6 111.6(2) . .
C8 C5 C7 111.0(2) . .
C5 C6 H6A 109.5 . .
C5 C6 H6B 109.5 . .
C5 C6 H6C 109.5 . .
H6A C6 H6B 109.5 . .
H6A C6 H6C 109.5 . .
H6B C6 H6C 109.5 . .
C5 C7 H7A 109.5 . .
C5 C7 H7B 109.5 . .
C5 C7 H7C 109.5 . .
H7A C7 H7B 109.5 . .
H7A C7 H7C 109.5 . .
H7B C7 H7C 109.5 . .
C5 C8 H8A 109.5 . .
C5 C8 H8B 109.5 . .
C5 C8 H8C 109.5 . .
H8A C8 H8B 109.5 . .
H8A C8 H8C 109.5 . .
H8B C8 H8C 109.5 . .
O4 C9 C10 109.72(17) . .
O4 C9 C11 108.95(17) . .
O4 C9 C12 104.56(17) . .
C11 C9 C10 111.7(2) . .
C12 C9 C10 110.04(19) . .
C12 C9 C11 111.6(2) . .
C9 C10 H10A 109.5 . .
C9 C10 H10B 109.5 . .
C9 C10 H10C 109.5 . .
H10A C10 H10B 109.5 . .
H10A C10 H10C 109.5 . .
H10B C10 H10C 109.5 . .
C9 C11 H11A 109.5 . .
C9 C11 H11B 109.5 . .
C9 C11 H11C 109.5 . .
H11A C11 H11B 109.5 . .
H11A C11 H11C 109.5 . .
H11B C11 H11C 109.5 . .
C9 C12 H12A 109.5 . .
C9 C12 H12B 109.5 . .
C9 C12 H12C 109.5 . .
H12A C12 H12B 109.5 . .
H12A C12 H12C 109.5 . .
H12B C12 H12C 109.5 . .
O22 C21 C22 105.03(19) . .
O22 C21 C23 111.26(17) . .
O22 C21 C24 108.17(18) . .
C22 C21 C24 111.3(2) . .
C23 C21 C22 110.3(2) . .
C23 C21 C24 110.7(2) . .
C21 C22 H22A 109.5 . .
C21 C22 H22B 109.5 . .
C21 C22 H22C 109.5 . .
H22A C22 H22B 109.5 . .
H22A C22 H22C 109.5 . .
H22B C22 H22C 109.5 . .
C21 C23 H23A 109.5 . .
C21 C23 H23B 109.5 . .
C21 C23 H23C 109.5 . .
H23A C23 H23B 109.5 . .
H23A C23 H23C 109.5 . .
H23B C23 H23C 109.5 . .
C21 C24 H24A 109.5 . .
C21 C24 H24B 109.5 . .
C21 C24 H24C 109.5 . .
H24A C24 H24B 109.5 . .
H24A C24 H24C 109.5 . .
H24B C24 H24C 109.5 . .
O23 C25 C26 108.3(2) . .
O23 C25 C27 104.80(19) . .
O23 C25 C28 111.13(19) . .
C26 C25 C27 111.8(3) . .
C26 C25 C28 110.4(2) . .
C27 C25 C28 110.3(3) . .
C25 C26 H26A 109.5 . .
C25 C26 H26B 109.5 . .
C25 C26 H26C 109.5 . .
H26A C26 H26B 109.5 . .
H26A C26 H26C 109.5 . .
H26B C26 H26C 109.5 . .
C25 C27 H27A 109.5 . .
C25 C27 H27B 109.5 . .
C25 C27 H27C 109.5 . .
H27A C27 H27B 109.5 . .
H27A C27 H27C 109.5 . .
H27B C27 H27C 109.5 . .
C25 C28 H28A 109.5 . .
C25 C28 H28B 109.5 . .
C25 C28 H28C 109.5 . .
H28A C28 H28B 109.5 . .
H28A C28 H28C 109.5 . .
H28B C28 H28C 109.5 . .
O24 C29 C30 110.03(16) . .
O24 C29 C31 108.99(17) . .
O24 C29 C32 105.27(15) . .
C31 C29 C30 111.10(19) . .
C32 C29 C30 110.54(19) . .
C32 C29 C31 110.74(18) . .
C29 C30 H30A 109.5 . .
C29 C30 H30B 109.5 . .
C29 C30 H30C 109.5 . .
H30A C30 H30B 109.5 . .
H30A C30 H30C 109.5 . .
H30B C30 H30C 109.5 . .
C29 C31 H31A 109.5 . .
C29 C31 H31B 109.5 . .
C29 C31 H31C 109.5 . .
H31A C31 H31B 109.5 . .
H31A C31 H31C 109.5 . .
H31B C31 H31C 109.5 . .
C29 C32 H32A 109.5 . .
C29 C32 H32B 109.5 . .
C29 C32 H32C 109.5 . .
H32A C32 H32B 109.5 . .
H32A C32 H32C 109.5 . .
H32B C32 H32C 109.5 . .
O42 C41 C42 106.74(16) . .
O42 C41 C43 106.16(15) . .
O42 C41 C44 110.56(16) . .
C42 C41 C44 111.31(18) . .
C43 C41 C42 112.13(18) . .
C43 C41 C44 109.78(17) . .
C41 C42 H42A 109.5 . .
C41 C42 H42B 109.5 . .
C41 C42 H42C 109.5 . .
H42A C42 H42B 109.5 . .
H42A C42 H42C 109.5 . .
H42B C42 H42C 109.5 . .
C41 C43 H43A 109.5 . .
C41 C43 H43B 109.5 . .
C41 C43 H43C 109.5 . .
H43A C43 H43B 109.5 . .
H43A C43 H43C 109.5 . .
H43B C43 H43C 109.5 . .
C41 C44 H44A 109.5 . .
C41 C44 H44B 109.5 . .
C41 C44 H44C 109.5 . .
H44A C44 H44B 109.5 . .
H44A C44 H44C 109.5 . .
H44B C44 H44C 109.5 . .
O43 C45 C46A 108.3(4) . .
O43 C45 C46B 110.9(5) . .
O43 C45 C47A 106.7(4) . .
O43 C45 C47B 102.3(4) . .
O43 C45 C48A 109.6(7) . .
O43 C45 C48B 111.3(8) . .
C46B C45 C47B 110.3(5) . .
C46B C45 C48B 113.5(7) . .
C47A C45 C46A 110.4(6) . .
C47A C45 C48A 114.0(7) . .
C48A C45 C46A 107.7(5) . .
C48B C45 C47B 107.9(6) . .
C45 C46A H46A 109.5 . .
C45 C46A H46B 109.5 . .
C45 C46A H46C 109.5 . .
H46A C46A H46B 109.5 . .
H46A C46A H46C 109.5 . .
H46B C46A H46C 109.5 . .
C45 C46B H46D 109.5 . .
C45 C46B H46E 109.5 . .
C45 C46B H46F 109.5 . .
H46D C46B H46E 109.5 . .
H46D C46B H46F 109.5 . .
H46E C46B H46F 109.5 . .
C45 C47A H47A 109.5 . .
C45 C47A H47B 109.5 . .
C45 C47A H47C 109.5 . .
H47A C47A H47B 109.5 . .
H47A C47A H47C 109.5 . .
H47B C47A H47C 109.5 . .
C45 C47B H47D 109.5 . .
C45 C47B H47E 109.5 . .
C45 C47B H47F 109.5 . .
H47D C47B H47E 109.5 . .
H47D C47B H47F 109.5 . .
H47E C47B H47F 109.5 . .
C45 C48A H48A 109.5 . .
C45 C48A H48B 109.5 . .
C45 C48A H48C 109.5 . .
H48A C48A H48B 109.5 . .
H48A C48A H48C 109.5 . .
H48B C48A H48C 109.5 . .
C45 C48B H48D 109.5 . .
C45 C48B H48E 109.5 . .
C45 C48B H48F 109.5 . .
H48D C48B H48E 109.5 . .
H48D C48B H48F 109.5 . .
H48E C48B H48F 109.5 . .
O44 C49 C50 109.28(17) . .
O44 C49 C51 109.95(16) . .
O44 C49 C52 105.83(17) . .
C50 C49 C52 110.33(19) . .
C51 C49 C50 111.5(2) . .
C51 C49 C52 109.8(2) . .
C49 C50 H50A 109.5 . .
C49 C50 H50B 109.5 . .
C49 C50 H50C 109.5 . .
H50A C50 H50B 109.5 . .
H50A C50 H50C 109.5 . .
H50B C50 H50C 109.5 . .
C49 C51 H51A 109.5 . .
C49 C51 H51B 109.5 . .
C49 C51 H51C 109.5 . .
H51A C51 H51B 109.5 . .
H51A C51 H51C 109.5 . .
H51B C51 H51C 109.5 . .
C49 C52 H52A 109.5 . .
C49 C52 H52B 109.5 . .
C49 C52 H52C 109.5 . .
H52A C52 H52B 109.5 . .
H52A C52 H52C 109.5 . .
H52B C52 H52C 109.5 . .
O62 C61 C62 105.95(18) . .
O62 C61 C63 110.18(18) . .
O62 C61 C64 109.5(2) . .
C63 C61 C62 109.4(2) . .
C64 C61 C62 109.9(2) . .
C64 C61 C63 111.7(2) . .
C61 C62 H62A 109.5 . .
C61 C62 H62B 109.5 . .
C61 C62 H62C 109.5 . .
H62A C62 H62B 109.5 . .
H62A C62 H62C 109.5 . .
H62B C62 H62C 109.5 . .
C61 C63 H63A 109.5 . .
C61 C63 H63B 109.5 . .
C61 C63 H63C 109.5 . .
H63A C63 H63B 109.5 . .
H63A C63 H63C 109.5 . .
H63B C63 H63C 109.5 . .
C61 C64 H64A 109.5 . .
C61 C64 H64B 109.5 . .
C61 C64 H64C 109.5 . .
H64A C64 H64B 109.5 . .
H64A C64 H64C 109.5 . .
H64B C64 H64C 109.5 . .
O63 C65 C66 108.49(19) . .
O63 C65 C67 105.68(19) . .
O63 C65 C68 111.85(19) . .
C66 C65 C67 110.7(2) . .
C66 C65 C68 110.2(2) . .
C68 C65 C67 109.8(2) . .
C65 C66 H66A 109.5 . .
C65 C66 H66B 109.5 . .
C65 C66 H66C 109.5 . .
H66A C66 H66B 109.5 . .
H66A C66 H66C 109.5 . .
H66B C66 H66C 109.5 . .
C65 C67 H67A 109.5 . .
C65 C67 H67B 109.5 . .
C65 C67 H67C 109.5 . .
H67A C67 H67B 109.5 . .
H67A C67 H67C 109.5 . .
H67B C67 H67C 109.5 . .
C65 C68 H68A 109.5 . .
C65 C68 H68B 109.5 . .
C65 C68 H68C 109.5 . .
H68A C68 H68B 109.5 . .
H68A C68 H68C 109.5 . .
H68B C68 H68C 109.5 . .
O64 C69 C70 111.9(2) . .
O64 C69 C71 105.27(19) . .
O64 C69 C72 109.44(18) . .
C70 C69 C72 109.3(2) . .
C71 C69 C70 110.5(2) . .
C71 C69 C72 110.3(2) . .
C69 C70 H70A 109.5 . .
C69 C70 H70B 109.5 . .
C69 C70 H70C 109.5 . .
H70A C70 H70B 109.5 . .
H70A C70 H70C 109.5 . .
H70B C70 H70C 109.5 . .
C69 C71 H71A 109.5 . .
C69 C71 H71B 109.5 . .
C69 C71 H71C 109.5 . .
H71A C71 H71B 109.5 . .
H71A C71 H71C 109.5 . .
H71B C71 H71C 109.5 . .
C69 C72 H72A 109.5 . .
C69 C72 H72B 109.5 . .
C69 C72 H72C 109.5 . .
H72A C72 H72B 109.5 . .
H72A C72 H72C 109.5 . .
H72B C72 H72C 109.5 . .

loop_
_geom_bond_atom_site_label_1
_geom_bond_atom_site_label_2
_geom_bond_distance
_geom_bond_site_symmetry_2
Yb1 Yb2 3.35540(13) .
Yb1 Si1 3.0397(5) .
Yb1 Si2 3.5734(5) .
Yb1 O1 2.2681(12) .
Yb1 O1A 2.2993(13) .
Yb1 O2 2.3649(12) .
Yb1 O2A 2.3025(13) 2_666
Yb1 O21 2.0945(12) .
Yb1 O41 2.0989(13) .
Yb1 C1A 3.0929(18) 2_666
Yb1 C1A 3.0970(18) .
Yb2 Si2 3.3406(5) .
Yb2 Si3 3.3428(5) .
Yb2 O1 2.3771(13) .
Yb2 O21 2.7316(14) .
Yb2 O24 2.5122(12) .
Yb2 O41 2.7426(14) .
Yb2 O42 2.5174(13) .
Yb2 O61 2.2143(13) .
Si1 O1 1.5956(13) .
Si1 O2 1.6848(13) .
Si1 O3 1.6144(13) .
Si1 O4 1.6090(14) .
Si2 O21 1.5909(13) .
Si2 O22 1.6169(14) .
Si2 O23 1.6201(14) .
Si2 O24 1.6629(14) .
Si3 O41 1.5854(13) .
Si3 O42 1.6667(14) .
Si3 O43 1.6208(14) .
Si3 O44 1.6255(13) .
Si4 O61 1.5870(14) .
Si4 O62 1.6437(15) .
Si4 O63 1.6489(15) .
Si4 O64 1.6406(16) .
O1A C1A 1.256(2) .
O2 C1 1.467(2) .
O2A C1A 1.251(2) .
O3 C5 1.444(2) .
O4 C9 1.443(2) .
O22 C21 1.443(2) .
O23 C25 1.448(2) .
O24 C29 1.468(2) .
O42 C41 1.470(2) .
O43 C45 1.441(2) .
O44 C49 1.446(2) .
O62 C61 1.430(3) .
O63 C65 1.431(3) .
O64 C69 1.438(2) .
C1 C2 1.520(3) .
C1 C3 1.522(3) .
C1 C4 1.518(3) .
C1A C1A 1.554(3) 2_666
C2 H2A 0.9800 .
C2 H2B 0.9800 .
C2 H2C 0.9800 .
C3 H3A 0.9800 .
C3 H3B 0.9800 .
C3 H3C 0.9800 .
C4 H4A 0.9800 .
C4 H4B 0.9800 .
C4 H4C 0.9800 .
C5 C6 1.513(4) .
C5 C7 1.519(3) .
C5 C8 1.508(3) .
C6 H6A 0.9800 .
C6 H6B 0.9800 .
C6 H6C 0.9800 .
C7 H7A 0.9800 .
C7 H7B 0.9800 .
C7 H7C 0.9800 .
C8 H8A 0.9800 .
C8 H8B 0.9800 .
C8 H8C 0.9800 .
C9 C10 1.523(3) .
C9 C11 1.521(3) .
C9 C12 1.517(3) .
C10 H10A 0.9800 .
C10 H10B 0.9800 .
C10 H10C 0.9800 .
C11 H11A 0.9800 .
C11 H11B 0.9800 .
C11 H11C 0.9800 .
C12 H12A 0.9800 .
C12 H12B 0.9800 .
C12 H12C 0.9800 .
C21 C22 1.523(3) .
C21 C23 1.520(3) .
C21 C24 1.524(3) .
C22 H22A 0.9800 .
C22 H22B 0.9800 .
C22 H22C 0.9800 .
C23 H23A 0.9800 .
C23 H23B 0.9800 .
C23 H23C 0.9800 .
C24 H24A 0.9800 .
C24 H24B 0.9800 .
C24 H24C 0.9800 .
C25 C26 1.503(4) .
C25 C27 1.516(3) .
C25 C28 1.523(4) .
C26 H26A 0.9800 .
C26 H26B 0.9800 .
C26 H26C 0.9800 .
C27 H27A 0.9800 .
C27 H27B 0.9800 .
C27 H27C 0.9800 .
C28 H28A 0.9800 .
C28 H28B 0.9800 .
C28 H28C 0.9800 .
C29 C30 1.527(3) .
C29 C31 1.517(3) .
C29 C32 1.513(3) .
C30 H30A 0.9800 .
C30 H30B 0.9800 .
C30 H30C 0.9800 .
C31 H31A 0.9800 .
C31 H31B 0.9800 .
C31 H31C 0.9800 .
C32 H32A 0.9800 .
C32 H32B 0.9800 .
C32 H32C 0.9800 .
C41 C42 1.522(3) .
C41 C43 1.518(3) .
C41 C44 1.523(3) .
C42 H42A 0.9800 .
C42 H42B 0.9800 .
C42 H42C 0.9800 .
C43 H43A 0.9800 .
C43 H43B 0.9800 .
C43 H43C 0.9800 .
C44 H44A 0.9800 .
C44 H44B 0.9800 .
C44 H44C 0.9800 .
C45 C46A 1.544(7) .
C45 C46B 1.476(8) .
C45 C47A 1.489(7) .
C45 C47B 1.548(7) .
C45 C48A 1.498(8) .
C45 C48B 1.505(9) .
C46A H46A 0.9800 .
C46A H46B 0.9800 .
C46A H46C 0.9800 .
C46B H46D 0.9800 .
C46B H46E 0.9800 .
C46B H46F 0.9800 .
C47A H47A 0.9800 .
C47A H47B 0.9800 .
C47A H47C 0.9800 .
C47B H47D 0.9800 .
C47B H47E 0.9800 .
C47B H47F 0.9800 .
C48A H48A 0.9800 .
C48A H48B 0.9800 .
C48A H48C 0.9800 .
C48B H48D 0.9800 .
C48B H48E 0.9800 .
C48B H48F 0.9800 .
C49 C50 1.520(3) .
C49 C51 1.513(3) .
C49 C52 1.524(3) .
C50 H50A 0.9800 .
C50 H50B 0.9800 .
C50 H50C 0.9800 .
C51 H51A 0.9800 .
C51 H51B 0.9800 .
C51 H51C 0.9800 .
C52 H52A 0.9800 .
C52 H52B 0.9800 .
C52 H52C 0.9800 .
C61 C62 1.524(3) .
C61 C63 1.517(3) .
C61 C64 1.517(3) .
C62 H62A 0.9800 .
C62 H62B 0.9800 .
C62 H62C 0.9800 .
C63 H63A 0.9800 .
C63 H63B 0.9800 .
C63 H63C 0.9800 .
C64 H64A 0.9800 .
C64 H64B 0.9800 .
C64 H64C 0.9800 .
C65 C66 1.519(4) .
C65 C67 1.526(3) .
C65 C68 1.521(3) .
C66 H66A 0.9800 .
C66 H66B 0.9800 .
C66 H66C 0.9800 .
C67 H67A 0.9800 .
C67 H67B 0.9800 .
C67 H67C 0.9800 .
C68 H68A 0.9800 .
C68 H68B 0.9800 .
C68 H68C 0.9800 .
C69 C70 1.523(3) .
C69 C71 1.520(4) .
C69 C72 1.523(3) .
C70 H70A 0.9800 .
C70 H70B 0.9800 .
C70 H70C 0.9800 .
C71 H71A 0.9800 .
C71 H71B 0.9800 .
C71 H71C 0.9800 .
C72 H72A 0.9800 .
C72 H72B 0.9800 .
C72 H72C 0.9800 .

loop_
_geom_torsion_atom_site_label_1
_geom_torsion_atom_site_label_2
_geom_torsion_atom_site_label_3
_geom_torsion_atom_site_label_4
_geom_torsion
_geom_torsion_site_symmetry_1
_geom_torsion_site_symmetry_4
Yb1 Si1 O1 Yb2 -116.87(16) . .
Yb1 Si1 O2 C1 -176.7(2) . .
Yb1 Si1 O3 C5 -37.2(2) . .
Yb1 Si1 O4 C9 153.16(15) . .
Yb1 Si2 O21 Yb2 -98.04(18) . .
Yb1 Si2 O22 C21 -96.11(18) . .
Yb1 Si2 O23 C25 -35.3(2) . .
Yb1 Si2 O24 Yb2 20.66(5) . .
Yb1 Si2 O24 C29 -167.46(15) . .
Yb1 O1A C1A Yb1 -164.2(5) . 2_666
Yb1 O1A C1A O2A 172.18(15) . .
Yb1 O1A C1A C1A -7.4(3) . 2_666
Yb1 O2 C1 C2 16.6(2) . .
Yb1 O2 C1 C3 -102.12(19) . .
Yb1 O2 C1 C4 135.42(19) . .
Yb1 O2A C1A Yb1 -163.7(5) 2_666 .
Yb1 O2A C1A O1A 172.47(15) 2_666 .
Yb1 O2A C1A C1A -7.9(3) 2_666 2_666
Yb2 Si2 O21 Yb1 98.04(18) . .
Yb2 Si2 O22 C21 -153.14(15) . .
Yb2 Si2 O23 C25 37.8(2) . .
Yb2 Si2 O24 C29 171.87(19) . .
Yb2 Si3 O41 Yb1 100.1(2) . .
Yb2 Si3 O42 C41 -163.60(18) . .
Yb2 Si3 O43 C45 26.8(2) . .
Yb2 Si3 O44 C49 -152.25(15) . .
Yb2 O24 C29 C30 -145.49(16) . .
Yb2 O24 C29 C31 92.45(18) . .
Yb2 O24 C29 C32 -26.4(2) . .
Yb2 O42 C41 C42 -70.12(19) . .
Yb2 O42 C41 C43 49.7(2) . .
Yb2 O42 C41 C44 168.68(12) . .
Si1 O2 C1 C2 -167.79(14) . .
Si1 O2 C1 C3 73.5(2) . .
Si1 O2 C1 C4 -49.0(3) . .
Si1 O3 C5 C6 77.5(3) . .
Si1 O3 C5 C7 -165.3(2) . .
Si1 O3 C5 C8 -45.9(3) . .
Si1 O4 C9 C10 72.5(2) . .
Si1 O4 C9 C11 -50.0(2) . .
Si1 O4 C9 C12 -169.51(15) . .
Si2 O22 C21 C22 152.42(18) . .
Si2 O22 C21 C23 33.1(3) . .
Si2 O22 C21 C24 -88.7(2) . .
Si2 O23 C25 C26 82.7(3) . .
Si2 O23 C25 C27 -157.9(2) . .
Si2 O23 C25 C28 -38.8(3) . .
Si2 O24 C29 C30 44.2(2) . .
Si2 O24 C29 C31 -77.9(2) . .
Si2 O24 C29 C32 163.29(13) . .
Si3 O42 C41 C42 89.98(19) . .
Si3 O42 C41 C43 -150.24(14) . .
Si3 O42 C41 C44 -31.2(2) . .
Si3 O43 C45 C46A -48.9(6) . .
Si3 O43 C45 C46B -76.5(8) . .
Si3 O43 C45 C47A -167.9(8) . .
Si3 O43 C45 C47B 166.0(5) . .
Si3 O43 C45 C48A 68.3(6) . .
Si3 O43 C45 C48B 50.9(7) . .
Si3 O44 C49 C50 -81.5(2) . .
Si3 O44 C49 C51 41.2(3) . .
Si3 O44 C49 C52 159.70(16) . .
Si4 O62 C61 C62 160.01(17) . .
Si4 O62 C61 C63 41.8(3) . .
Si4 O62 C61 C64 -81.5(3) . .
Si4 O63 C65 C66 84.2(3) . .
Si4 O63 C65 C67 -157.1(2) . .
Si4 O63 C65 C68 -37.6(3) . .
Si4 O64 C69 C70 -44.6(3) . .
Si4 O64 C69 C71 -164.64(19) . .
Si4 O64 C69 C72 76.8(3) . .
O1 Si1 O2 Yb1 -7.24(7) . .
O1 Si1 O2 C1 176.03(17) . .
O1 Si1 O3 C5 16.5(2) . .
O1 Si1 O4 C9 97.56(18) . .
O2 Si1 O1 Yb1 7.69(7) . .
O2 Si1 O1 Yb2 -109.18(14) . .
O2 Si1 O3 C5 -93.4(2) . .
O2 Si1 O4 C9 -155.38(17) . .
O3 Si1 O1 Yb1 -110.43(7) . .
O3 Si1 O1 Yb2 132.70(13) . .
O3 Si1 O2 Yb1 114.58(7) . .
O3 Si1 O2 C1 -62.15(19) . .
O3 Si1 O4 C9 -36.35(19) . .
O4 Si1 O1 Yb1 119.62(7) . .
O4 Si1 O1 Yb2 2.74(17) . .
O4 Si1 O2 Yb1 -129.10(6) . .
O4 Si1 O2 C1 54.17(18) . .
O4 Si1 O3 C5 151.41(19) . .
O21 Si2 O22 C21 -90.37(19) . .
O21 Si2 O23 C25 -24.0(2) . .
O21 Si2 O24 Yb2 4.07(7) . .
O21 Si2 O24 C29 175.94(15) . .
O22 Si2 O21 Yb1 -20.5(2) . .
O22 Si2 O21 Yb2 -118.59(7) . .
O22 Si2 O23 C25 -153.04(19) . .
O22 Si2 O24 Yb2 124.79(7) . .
O22 Si2 O24 C29 -63.34(17) . .
O23 Si2 O21 Yb1 -145.86(17) . .
O23 Si2 O21 Yb2 116.10(7) . .
O23 Si2 O22 C21 38.0(2) . .
O23 Si2 O24 Yb2 -117.22(7) . .
O23 Si2 O24 C29 54.65(17) . .
O24 Si2 O21 Yb1 94.38(18) . .
O24 Si2 O21 Yb2 -3.66(7) . .
O24 Si2 O22 C21 158.49(17) . .
O24 Si2 O23 C25 89.4(2) . .
O41 Si3 O42 Yb2 -3.86(8) . .
O41 Si3 O42 C41 -167.46(14) . .
O41 Si3 O43 C45 -36.5(2) . .
O41 Si3 O44 C49 -89.77(18) . .
O42 Si3 O41 Yb1 103.6(2) . .
O42 Si3 O41 Yb2 3.47(7) . .
O42 Si3 O43 C45 78.3(2) . .
O42 Si3 O44 C49 158.66(16) . .
O43 Si3 O41 Yb1 -135.3(2) . .
O43 Si3 O41 Yb2 124.59(7) . .
O43 Si3 O42 Yb2 -126.62(7) . .
O43 Si3 O42 C41 69.78(16) . .
O43 Si3 O44 C49 38.84(19) . .
O44 Si3 O41 Yb1 -11.0(3) . .
O44 Si3 O41 Yb2 -111.08(7) . .
O44 Si3 O42 Yb2 117.64(7) . .
O44 Si3 O42 C41 -45.96(16) . .
O44 Si3 O43 C45 -165.89(18) . .
O61 Si4 O62 C61 -93.0(2) . .
O61 Si4 O63 C65 -50.3(2) . .
O61 Si4 O64 C69 -167.33(18) . .
O62 Si4 O61 Yb2 -72.6(3) . .
O62 Si4 O63 C65 -177.0(2) . .
O62 Si4 O64 C69 -44.7(2) . .
O63 Si4 O61 Yb2 166.5(2) . .
O63 Si4 O62 C61 34.0(2) . .
O63 Si4 O64 C69 66.5(2) . .
O64 Si4 O61 Yb2 43.5(3) . .
O64 Si4 O62 C61 149.51(19) . .
O64 Si4 O63 C65 71.1(2) . .

loop_
_exptl_oxdiff_crystal_face_indexfrac_h
_exptl_oxdiff_crystal_face_indexfrac_k
_exptl_oxdiff_crystal_face_indexfrac_l
_exptl_oxdiff_crystal_face_x
_exptl_oxdiff_crystal_face_y
_exptl_oxdiff_crystal_face_z
3.7729 -1.1280 10.4145 0.5903 0.7698 0.2428
-5.4809 -6.5212 3.2499 0.0366 0.0469 0.9982
-7.1335 -6.4078 -0.4543 -0.1802 -0.2359 0.9549
-5.5091 -0.6692 -9.9900 -0.6082 -0.7933 0.0290
-3.3756 1.4920 -10.4053 -0.5811 -0.7577 -0.2972
0.2667 4.2609 -9.0405 -0.4339 -0.5654 -0.7015
6.0357 6.5760 -2.2154 0.0260 0.0348 -0.9991
6.5943 2.0589 9.1244 0.5901 0.7699 -0.2429
-3.8029 5.0993 8.8086 -0.6144 0.7190 0.3249
-5.5444 0.7490 7.8145 -0.4583 0.5367 0.7085
-6.0970 -4.8792 4.3046 -0.1308 0.1538 0.9794
-3.6036 -9.7521 -2.6212 0.3721 -0.4347 0.8201
0.2903 -9.1939 -7.2941 0.6230 -0.7286 0.2845
2.7726 -6.7150 -8.6762 0.6441 -0.7536 -0.1316
6.0056 1.5615 -6.6802 0.3411 -0.3998 -0.8508
-0.9850 8.6684 7.8075 -0.6399 0.7485 -0.1739
3.0000 -9.0000 -1.0000 0.9528 -0.2406 0.3393
6.0000 -6.0000 -2.0000 0.9877 -0.2217 -0.1347
8.0000 -2.0000 -3.0000 0.8532 -0.1902 -0.6007
0.0000 9.0000 -0.9999 -0.7031 0.1216 -0.6534
-3.0000 8.0000 1.0000 -0.8763 0.2190 -0.2715
-5.0000 7.0000 2.0000 -0.9712 0.2524 -0.0089
-8.0000 2.0000 3.0000 -0.8532 0.1902 0.6007
-3.0000 5.0000 -7.0000 -0.7644 -0.4298 -0.4155
-6.0000 3.0000 -7.0000 -0.8905 -0.5001 -0.0527
-8.0000 -1.0000 -5.0000 -0.7413 -0.4586 0.4567
8.0000 0.0000 5.0000 0.8178 0.4370 -0.3889
5.0000 -4.0000 7.0000 0.8740 0.4695 0.1963
4.0000 8.0000 9.0000 -0.1075 0.8660 -0.4545
1.0000 5.0000 12.0000 -0.1131 0.9931 0.1063
-3.0000 -0.0000 11.0000 -0.1175 0.7759 0.7048
-4.0000 -7.0000 -10.0000 0.0163 -0.9173 0.3433
-1.0000 -4.0000 -12.0000 0.0366 -0.9714 -0.1741
2.0000 0.0000 -11.0000 0.0244 -0.7849 -0.6290

loop_
_smtbx_masks_void_nr
_smtbx_masks_void_average_x
_smtbx_masks_void_average_y
_smtbx_masks_void_average_z
_smtbx_masks_void_volume
_smtbx_masks_void_count_electrons
_smtbx_masks_void_content
1 -0.500 0.000 1.000 436.8 55.2 1/2HEXANE
2 0.000 0.500 0.500 23.8 0.3 ?
3 0.185 0.175 0.611 10.5 0.0 ?
4 0.815 0.825 0.389 10.5 0.0 ?
